data_4506523
loop_
_publ_author_name
'Rosokha, Sergiy V.'
'Vinakos, Michael K.'

_publ_section_title
;
 Hybrid Network Formation via Halogen Bonding of the Neutral
 Bromo-Substituted Organic Molecules with Anionic Metal--Bromide Complexes
;
_journal_issue 8
_journal_name_full 'Crystal Growth &amp; Design'
_journal_page_first 4149
_journal_paper_doi 10.1021/cg300654e
_journal_volume 12
_journal_year 2012
_chemical_formula_moiety '2(C16 H36 N), Br4 Zn, C Br4'
_chemical_formula_sum 'C33 H72 Br8 N2 Zn'
_chemical_formula_weight 1201.58
_chemical_name_systematic
; 
 ? 
;
_space_group_IT_number 82
_symmetry_cell_setting tetragonal
_symmetry_space_group_name_Hall 'I -4'
_symmetry_space_group_name_H-M 'I -4'
_atom_sites_solution_hydrogens geom
_atom_sites_solution_primary direct
_atom_sites_solution_secondary difmap
_audit_creation_method SHELXL-97
_cell_angle_alpha 90.00
_cell_angle_beta 90.00
_cell_angle_gamma 90.00
_cell_formula_units_Z 2
_cell_length_a 10.729(2)
_cell_length_b 10.729(2)
_cell_length_c 20.633(9)
_cell_measurement_reflns_used 1540
_cell_measurement_temperature 173(2)
_cell_measurement_theta_max 28.81
_cell_measurement_theta_min 3.33
_cell_volume 2375.1(12)
_computing_cell_refinement 'SAINT V6.28 (BrukerAXS, 1997-2001)'
_computing_data_collection 'SMART V5.630 (BrukerAXS, 1997-2001)'
_computing_data_reduction 'SAINT & SADABS V2.06 (Sheldrick, 2000)'
_computing_molecular_graphics 'XP V5.06 (BrukerAXS, 1997-99)'
_computing_publication_material 'SHELXL-93, XCIF V5.05 (BrukerAXS, 1997-99)'
_computing_structure_refinement 'SHELXTL v. 6.12 (Sheldrick, 2001)'
_computing_structure_solution 'SHELXTL v. 6.12 (Sheldrick, 2001)'
_diffrn_ambient_temperature 173(2)
_diffrn_measured_fraction_theta_full 0.993
_diffrn_measured_fraction_theta_max 0.976
_diffrn_measurement_device_type 'Siemens SMART'
_diffrn_measurement_method
;
\w-scan, frame range 0.3 deg, hemisphere
;
_diffrn_radiation_monochromator graphite
_diffrn_radiation_source 'fine-focus sealed tube'
_diffrn_radiation_type MoK\a
_diffrn_radiation_wavelength 0.71073
_diffrn_reflns_av_R_equivalents 0.0221
_diffrn_reflns_av_sigmaI/netI 0.0393
_diffrn_reflns_limit_h_max 15
_diffrn_reflns_limit_h_min -8
_diffrn_reflns_limit_k_max 15
_diffrn_reflns_limit_k_min -13
_diffrn_reflns_limit_l_max 29
_diffrn_reflns_limit_l_min -25
_diffrn_reflns_number 7828
_diffrn_reflns_theta_full 30.00
_diffrn_reflns_theta_max 30.46
_diffrn_reflns_theta_min 1.97
_diffrn_standards_decay_% 0
_diffrn_standards_interval_count 0
_diffrn_standards_interval_time 0
_diffrn_standards_number none
_exptl_absorpt_coefficient_mu 7.269
_exptl_absorpt_correction_T_max 0.3242
_exptl_absorpt_correction_T_min 0.2637
_exptl_absorpt_correction_type multi-scan
_exptl_absorpt_process_details 'Semi-empirical (SADABS procedure)'
_exptl_crystal_colour colorless
_exptl_crystal_density_diffrn 1.680
_exptl_crystal_density_method 'not measured'
_exptl_crystal_description block
_exptl_crystal_F_000 1188
_exptl_crystal_size_max 0.25
_exptl_crystal_size_mid 0.20
_exptl_crystal_size_min 0.20
_refine_diff_density_max 0.595
_refine_diff_density_min -0.258
_refine_diff_density_rms 0.067
_refine_ls_abs_structure_details 'Flack H D (1983), Acta Cryst. A39, 876-881'
_refine_ls_abs_structure_Flack 0.015(10)
_refine_ls_extinction_method none
_refine_ls_goodness_of_fit_ref 0.980
_refine_ls_hydrogen_treatment constr
_refine_ls_matrix_type full
_refine_ls_number_parameters 102
_refine_ls_number_reflns 3462
_refine_ls_number_restraints 0
_refine_ls_restrained_S_all 0.980
_refine_ls_R_factor_all 0.0282
_refine_ls_R_factor_gt 0.0235
_refine_ls_shift/su_max 0.001
_refine_ls_shift/su_mean 0.000
_refine_ls_structure_factor_coef Fsqd
_refine_ls_weighting_details 'calc w=1/[\s^2^(Fo^2^)+(0.0160P)^2^+0.0000P] where P=(Fo^2^+2Fc^2^)/3'
_refine_ls_weighting_scheme calc
_refine_ls_wR_factor_gt 0.0486
_refine_ls_wR_factor_ref 0.0497
_reflns_number_gt 3122
_reflns_number_total 3462
_reflns_threshold_expression >2sigma(I)
_cod_data_source_file cg300654e_si_002.cif
_cod_data_source_block ros78
_cod_original_cell_volume 2375.0(14)
_cod_database_code 4506523

loop_
_symmetry_equiv_pos_as_xyz
'x, y, z'
'-x, -y, z'
'y, -x, -z'
'-y, x, -z'
'x+1/2, y+1/2, z+1/2'
'-x+1/2, -y+1/2, z+1/2'
'y+1/2, -x+1/2, -z+1/2'
'-y+1/2, x+1/2, -z+1/2'

loop_
_atom_site_label
_atom_site_type_symbol
_atom_site_fract_x
_atom_site_fract_y
_atom_site_fract_z
_atom_site_U_iso_or_equiv
_atom_site_adp_type
_atom_site_occupancy
_atom_site_symmetry_multiplicity
_atom_site_calc_flag
_atom_site_refinement_flags
Zn1 Zn 1.0000 0.0000 1.0000 0.02266(12) Uani 1 4 d S
Br1 Br 0.91476(2) 0.16307(2) 0.932353(13) 0.03128(6) Uani 1 1 d .
Br2 Br 0.97239(3) 0.35598(3) 0.804947(13) 0.03708(7) Uani 1 1 d .
C1 C 1.0000 0.5000 0.7500 0.0283(10) Uani 1 4 d S
N1 N 1.0000 0.5000 0.06552(14) 0.0215(5) Uani 1 2 d S
C2 C 0.9138(2) 0.5800(2) 0.02397(12) 0.0237(5) Uani 1 1 d .
H2A H 0.8562 0.6255 0.0531 0.028 Uiso 1 1 calc R
H2B H 0.9651 0.6429 0.0011 0.028 Uiso 1 1 calc R
C3 C 0.8370(3) 0.5102(3) -0.02585(12) 0.0319(6) Uani 1 1 d .
H3A H 0.8930 0.4685 -0.0572 0.038 Uiso 1 1 calc R
H3B H 0.7864 0.4455 -0.0041 0.038 Uiso 1 1 calc R
C4 C 0.7527(3) 0.5999(3) -0.06116(15) 0.0412(7) Uani 1 1 d .
H4A H 0.6970 0.6407 -0.0293 0.049 Uiso 1 1 calc R
H4B H 0.8043 0.6656 -0.0815 0.049 Uiso 1 1 calc R
C5 C 0.6741(3) 0.5392(4) -0.11261(17) 0.0576(10) Uani 1 1 d .
H5A H 0.7279 0.5098 -0.1478 0.086 Uiso 1 1 calc R
H5B H 0.6142 0.5998 -0.1297 0.086 Uiso 1 1 calc R
H5C H 0.6291 0.4683 -0.0939 0.086 Uiso 1 1 calc R
C6 C 1.0790(2) 0.5867(2) 0.10700(12) 0.0245(5) Uani 1 1 d .
H6A H 1.1452 0.5364 0.1278 0.029 Uiso 1 1 calc R
H6B H 1.1206 0.6471 0.0779 0.029 Uiso 1 1 calc R
C7 C 1.0122(2) 0.6595(2) 0.15950(11) 0.0262(5) Uani 1 1 d .
H7A H 0.9846 0.6020 0.1942 0.031 Uiso 1 1 calc R
H7B H 0.9376 0.7006 0.1411 0.031 Uiso 1 1 calc R
C8 C 1.0996(3) 0.7571(2) 0.18761(14) 0.0361(6) Uani 1 1 d .
H8A H 1.1226 0.8172 0.1532 0.043 Uiso 1 1 calc R
H8B H 1.1769 0.7159 0.2027 0.043 Uiso 1 1 calc R
C9 C 1.0404(3) 0.8271(3) 0.24388(16) 0.0470(8) Uani 1 1 d .
H9A H 0.9648 0.8695 0.2289 0.071 Uiso 1 1 calc R
H9B H 1.0995 0.8888 0.2607 0.071 Uiso 1 1 calc R
H9C H 1.0188 0.7681 0.2783 0.071 Uiso 1 1 calc R

loop_
_atom_site_aniso_label
_atom_site_aniso_U_11
_atom_site_aniso_U_22
_atom_site_aniso_U_33
_atom_site_aniso_U_23
_atom_site_aniso_U_13
_atom_site_aniso_U_12
Zn1 0.02177(16) 0.02177(16) 0.0244(3) 0.000 0.000 0.000
Br1 0.03303(14) 0.02602(13) 0.03479(13) 0.00749(11) -0.00843(11) -0.00366(10)
Br2 0.04624(17) 0.03213(14) 0.03287(13) 0.00626(11) 0.00439(12) 0.00242(12)
C1 0.0296(15) 0.0296(15) 0.026(3) 0.000 0.000 0.000
N1 0.0241(13) 0.0185(12) 0.0219(14) 0.000 0.000 0.0010(10)
C2 0.0265(12) 0.0205(11) 0.0240(12) 0.0036(9) -0.0014(10) 0.0019(9)
C3 0.0358(14) 0.0288(13) 0.0312(13) 0.0021(11) -0.0086(11) 0.0017(10)
C4 0.0417(16) 0.0449(16) 0.0371(16) 0.0009(14) -0.0107(13) 0.0110(12)
C5 0.049(2) 0.073(2) 0.051(2) 0.0056(17) -0.0255(17) 0.0059(17)
C6 0.0246(12) 0.0247(12) 0.0242(12) -0.0036(9) -0.0020(9) -0.0041(9)
C7 0.0348(13) 0.0216(11) 0.0224(11) -0.0015(9) 0.0003(10) -0.0009(10)
C8 0.0470(16) 0.0288(13) 0.0325(14) -0.0083(11) 0.0036(13) -0.0078(11)
C9 0.064(2) 0.0357(16) 0.0417(17) -0.0139(14) 0.0057(15) -0.0044(14)

loop_
_atom_type_symbol
_atom_type_description
_atom_type_scat_dispersion_real
_atom_type_scat_dispersion_imag
_atom_type_scat_source
C C 0.0033 0.0016 'International Tables Vol C Tables 4.2.6.8 and 6.1.1.4'
H H 0.0000 0.0000 'International Tables Vol C Tables 4.2.6.8 and 6.1.1.4'
N N 0.0061 0.0033 'International Tables Vol C Tables 4.2.6.8 and 6.1.1.4'
Zn Zn 0.2839 1.4301 'International Tables Vol C Tables 4.2.6.8 and 6.1.1.4'
Br Br -0.2901 2.4595 'International Tables Vol C Tables 4.2.6.8 and 6.1.1.4'

loop_
_geom_angle_atom_site_label_1
_geom_angle_atom_site_label_2
_geom_angle_atom_site_label_3
_geom_angle
_geom_angle_site_symmetry_1
_geom_angle_site_symmetry_3
Br1 Zn1 Br1 109.48(3) . 2_755
Br1 Zn1 Br1 109.470(14) . 3_667
Br1 Zn1 Br1 109.469(15) 2_755 3_667
Br1 Zn1 Br1 109.468(14) . 4_647
Br1 Zn1 Br1 109.471(14) 2_755 4_647
Br1 Zn1 Br1 109.47(3) 3_667 4_647
Br2 C1 Br2 108.44(3) 8_646 7_566
Br2 C1 Br2 109.988(16) 8_646 .
Br2 C1 Br2 109.987(15) 7_566 .
Br2 C1 Br2 109.987(16) 8_646 2_765
Br2 C1 Br2 109.988(15) 7_566 2_765
Br2 C1 Br2 108.44(3) . 2_765
C6 N1 C6 111.6(3) 2_765 .
C6 N1 C2 108.81(13) 2_765 .
C6 N1 C2 108.04(13) . .
C6 N1 C2 108.04(13) 2_765 2_765
C6 N1 C2 108.81(13) . 2_765
C2 N1 C2 111.6(3) . 2_765
C3 C2 N1 115.66(18) . .
C3 C2 H2A 108.4 . .
N1 C2 H2A 108.4 . .
C3 C2 H2B 108.4 . .
N1 C2 H2B 108.4 . .
H2A C2 H2B 107.4 . .
C4 C3 C2 109.8(2) . .
C4 C3 H3A 109.7 . .
C2 C3 H3A 109.7 . .
C4 C3 H3B 109.7 . .
C2 C3 H3B 109.7 . .
H3A C3 H3B 108.2 . .
C5 C4 C3 113.6(3) . .
C5 C4 H4A 108.8 . .
C3 C4 H4A 108.8 . .
C5 C4 H4B 108.8 . .
C3 C4 H4B 108.8 . .
H4A C4 H4B 107.7 . .
C4 C5 H5A 109.5 . .
C4 C5 H5B 109.5 . .
H5A C5 H5B 109.5 . .
C4 C5 H5C 109.5 . .
H5A C5 H5C 109.5 . .
H5B C5 H5C 109.5 . .
C7 C6 N1 116.94(19) . .
C7 C6 H6A 108.1 . .
N1 C6 H6A 108.1 . .
C7 C6 H6B 108.1 . .
N1 C6 H6B 108.1 . .
H6A C6 H6B 107.3 . .
C6 C7 C8 109.6(2) . .
C6 C7 H7A 109.7 . .
C8 C7 H7A 109.7 . .
C6 C7 H7B 109.7 . .
C8 C7 H7B 109.7 . .
H7A C7 H7B 108.2 . .
C7 C8 C9 111.9(2) . .
C7 C8 H8A 109.2 . .
C9 C8 H8A 109.2 . .
C7 C8 H8B 109.2 . .
C9 C8 H8B 109.2 . .
H8A C8 H8B 107.9 . .
C8 C9 H9A 109.5 . .
C8 C9 H9B 109.5 . .
H9A C9 H9B 109.5 . .
C8 C9 H9C 109.5 . .
H9A C9 H9C 109.5 . .
H9B C9 H9C 109.5 . .

loop_
_geom_bond_atom_site_label_1
_geom_bond_atom_site_label_2
_geom_bond_distance
_geom_bond_site_symmetry_2
Zn1 Br1 2.4178(11) .
Zn1 Br1 2.4178(11) 2_755
Zn1 Br1 2.4178(11) 3_667
Zn1 Br1 2.4178(11) 4_647
Br2 C1 1.9392(5) .
C1 Br2 1.9392(5) 8_646
C1 Br2 1.9392(5) 7_566
C1 Br2 1.9392(5) 2_765
N1 C6 1.522(3) 2_765
N1 C6 1.522(3) .
N1 C2 1.525(3) .
N1 C2 1.525(3) 2_765
C2 C3 1.515(3) .
C2 H2A 0.9900 .
C2 H2B 0.9900 .
C3 C4 1.508(4) .
C3 H3A 0.9900 .
C3 H3B 0.9900 .
C4 C5 1.504(4) .
C4 H4A 0.9900 .
C4 H4B 0.9900 .
C5 H5A 0.9800 .
C5 H5B 0.9800 .
C5 H5C 0.9800 .
C6 C7 1.515(3) .
C6 H6A 0.9900 .
C6 H6B 0.9900 .
C7 C8 1.521(3) .
C7 H7A 0.9900 .
C7 H7B 0.9900 .
C8 C9 1.522(4) .
C8 H8A 0.9900 .
C8 H8B 0.9900 .
C9 H9A 0.9800 .
C9 H9B 0.9800 .
C9 H9C 0.9800 .
